data_7135696
loop_
_publ_author_name
'Sawano, Takahiro'
'Murata, Kayo'
'Suzaki, Tomoaki'
'Urasawa, Kazuki'
'Kobayashi, Manami'
'Aso, Ryota'
'Ozasa, Kazuki'
'Ishikawa, Eri'
'Takeuchi, Ryo'

_publ_section_title
;
 Synthesis of planar chiral biferrocenes by iridium-catalyzed [2+2+2]
 cycloaddition of biferrocene-linked diynes with nitriles: asymmetric
 desymmetrization and kinetic resolution.
;
_journal_issue 33
_journal_name_full 'Chemical communications (Cambridge, England)'
_journal_page_first 8451
_journal_page_last 8455
_journal_paper_doi 10.1039/d6cc00435k
_journal_volume 62
_journal_year 2026
_chemical_absolute_configuration ad
_chemical_formula_moiety 'C35 H29 Fe2 N O2'
_chemical_formula_sum 'C35 H29 Fe2 N O2'
_chemical_formula_weight 607.29
_space_group_crystal_system monoclinic
_space_group_IT_number 4
_space_group_name_Hall 'P 2yb'
_space_group_name_H-M_alt 'P 1 21 1'
_atom_sites_solution_hydrogens geom
_atom_sites_solution_primary dual
_audit_creation_date 2025-12-06
_audit_creation_method
;
Olex2 1.5-ac7-018
(compiled 2025.08.06 svn.rb7424aed for Rigaku Oxford Diffraction, GUI svn.r7314)
;
_audit_update_record
;
2026-01-12 deposited with the CCDC.	2026-04-02 downloaded from the CCDC.
;
_cell_angle_alpha 90
_cell_angle_beta 92.815(2)
_cell_angle_gamma 90
_cell_formula_units_Z 2
_cell_length_a 7.3633(2)
_cell_length_b 13.9055(4)
_cell_length_c 13.1255(3)
_cell_measurement_reflns_used 10427
_cell_measurement_temperature 100.00(14)
_cell_measurement_theta_max 78.3990
_cell_measurement_theta_min 3.3370
_cell_volume 1342.30(6)
_computing_cell_refinement 'CrysAlisPro 1.171.44.128a (Rigaku OD, 2025)'
_computing_data_collection 'CrysAlisPro system (CCD 44.128a 64-bit (release 04-11-2025))'
_computing_data_reduction 'CrysAlisPro 1.171.44.128a (Rigaku OD, 2025)'
_computing_molecular_graphics 'Olex2 1.5-ac7-018 (Dolomanov et al., 2009)'
_computing_publication_material 'Olex2 1.5-ac7-018 (Dolomanov et al., 2009)'
_computing_structure_refinement 'SHELXL 2018/3 (Sheldrick, 2015)'
_computing_structure_solution 'SHELXT 2018/2 (Sheldrick, 2018)'
_diffrn_ambient_environment N~2~
_diffrn_ambient_temperature 100.00(14)
_diffrn_detector 'Hybrid Pixel Array Detector'
_diffrn_detector_area_resol_mean 10.0000
_diffrn_detector_type HyPix
_diffrn_measured_fraction_theta_full 1.000
_diffrn_measured_fraction_theta_max 0.965
_diffrn_measurement_details
;
List of Runs (angles in degrees, time in seconds):

  # Type    Start    End  Width  t~exp~   \w     \q     \k     \f   Frames
#--------------------------------------------------------------------------
  1  \w    -22.00  27.00   0.50    0.09    --  -48.61  19.00 -60.00   98
  2  \w    -23.00  27.00   0.50    0.09    --  -48.61  19.00-150.00  100
  3  \w    -23.00  26.00   0.50    0.09    --  -48.61  19.00   0.00   98
  4  \w    -21.00  26.00   0.50    0.09    --  -48.61  19.00 120.00   94
  5  \w    -23.00   5.00   0.50    0.09    --   48.61 -19.00 -90.00   56
  6  \w    -24.00  22.00   0.50    0.09    --   48.61 -19.00 -30.00   92
  7  \w     45.00 103.00   0.50    0.34    --  113.25 -77.00  30.00  116
  8  \w    119.00 145.00   0.50    0.34    --  113.25 141.00 -83.00   52
  9  \w     95.00 171.00   0.50    0.34    --  113.25 125.00 -60.00  152
 10  \w    107.00 142.00   0.50    0.34    --  113.25 125.00   0.00   70
 11  \w    153.00 178.00   0.50    0.34    --  113.25 125.00   0.00   50
 12  \w     95.00 178.00   0.50    0.34    --  113.25 125.00  30.00  166
 13  \w    111.00 136.00   0.50    0.34    --  113.25 129.00 104.00   50
 14  \w    141.00 166.00   0.50    0.34    --  113.25  57.00   0.00   50
 15  \w     98.00 130.00   0.50    0.34    --  113.25  57.00   0.00   64
 16  \w     99.00 176.00   0.50    0.34    --  113.25  57.00-180.00  154
 17  \w     50.00 100.00   0.50    0.34    --  113.25-125.00  60.00  100
 18  \w     61.00 101.00   0.50    0.34    --  113.25-129.00  31.00   80
 19  \w     58.00  96.00   0.50    0.09    --   48.61-129.00  31.00   76
 20  \w     63.00 103.00   0.50    0.34    --  113.25 -99.00 -60.00   80
 21  \w     65.00  92.00   0.50    0.34    --  113.25 -99.00-120.00   54
 22  \w     94.00 121.00   0.50    0.34    --  113.25-141.00-140.00   54
 23  \w     57.00 103.00   0.50    0.09    --   48.61-141.00-140.00   92
 24  \w     44.00  70.00   0.50    0.34    --  113.25 -99.00  90.00   52
 25  \w     44.00  95.00   0.50    0.34    --  113.25 -99.00 120.00  102
 26  \w     79.00 104.00   0.50    0.34    --  113.25 -99.00  90.00   50
 27  \w    -83.00 -58.00   0.50    0.09    --  -48.61 141.00 -83.00   50
 28  \w    -86.00 -61.00   0.50    0.34    --  -91.75 141.00 -83.00   50
 29  \w    -59.00 -34.00   0.50    0.09    --  -48.61 129.00 104.00   50
 30  \w    -65.00 -19.00   0.50    0.34    --  -91.75  57.00 -90.00   92
 31  \w    -64.00 -25.00   0.50    0.34    --  -91.75  57.00-120.00   78
 32  \w   -160.00 -83.00   0.50    0.34    --  -91.75 -19.00 -30.00  154
 33  \w   -161.00-124.00   0.50    0.34    --  -91.75 -57.00 -60.00   74
 34  \w   -110.00 -78.00   0.50    0.34    --  -91.75 -57.00 -60.00   64
 35  \w   -109.00 -79.00   0.50    0.09    --  -48.61-129.00  31.00   60
 36  \w   -156.00 -99.00   0.50    0.34    --  -91.75-129.00  31.00  114
 37  \w   -161.00 -91.00   0.50    0.34    --  -91.75 -99.00 150.00  140
 38  \w   -160.00-128.00   0.50    0.34    --  -91.75 -99.00 -30.00   64
 39  \w   -163.00-108.00   0.50    0.34    --  -91.75 -99.00 -60.00  110
 40  \w   -120.00 -93.00   0.50    0.34    --  -91.75 -99.00 -30.00   54
 41  \w   -113.00 -63.00   0.50    0.09    --  -48.61-141.00-140.00  100
 42  \w   -133.00-108.00   0.50    0.34    --  -91.75-141.00-140.00   50
;
_diffrn_measurement_device 'four-circle diffractometer'
_diffrn_measurement_device_type 'XtaLAB Synergy, Dualflex, HyPix'
_diffrn_measurement_method '\w scans'
_diffrn_orient_matrix_type 'CrysAlisPro convention (1999,Acta A55,543-557)'
_diffrn_orient_matrix_UB_11 -0.0339538000
_diffrn_orient_matrix_UB_12 -0.0410669000
_diffrn_orient_matrix_UB_13 -0.1083927000
_diffrn_orient_matrix_UB_21 0.0043354000
_diffrn_orient_matrix_UB_22 -0.1028298000
_diffrn_orient_matrix_UB_23 0.0436920000
_diffrn_orient_matrix_UB_31 -0.2065071000
_diffrn_orient_matrix_UB_32 0.0045657000
_diffrn_orient_matrix_UB_33 0.0128008000
_diffrn_radiation_monochromator mirror
_diffrn_radiation_probe x-ray
_diffrn_radiation_type 'Cu K\a'
_diffrn_radiation_wavelength 1.54184
_diffrn_reflns_av_R_equivalents 0.0354
_diffrn_reflns_av_unetI/netI 0.0358
_diffrn_reflns_Laue_measured_fraction_full 1.000
_diffrn_reflns_Laue_measured_fraction_max 0.965
_diffrn_reflns_limit_h_max 7
_diffrn_reflns_limit_h_min -8
_diffrn_reflns_limit_k_max 17
_diffrn_reflns_limit_k_min -16
_diffrn_reflns_limit_l_max 16
_diffrn_reflns_limit_l_min -16
_diffrn_reflns_number 16671
_diffrn_reflns_point_group_measured_fraction_full 1.000
_diffrn_reflns_point_group_measured_fraction_max 0.936
_diffrn_reflns_theta_full 67.684
_diffrn_reflns_theta_max 79.435
_diffrn_reflns_theta_min 3.371
_diffrn_source 'micro-focus sealed X-ray tube'
_diffrn_source_type 'PhotonJet (Cu) X-ray Source'
_exptl_absorpt_coefficient_mu 8.932
_exptl_absorpt_correction_T_max 1.000
_exptl_absorpt_correction_T_min 0.520
_exptl_absorpt_correction_type gaussian
_exptl_absorpt_process_details
;
CrysAlisPro 1.171.44.128a (Rigaku Oxford Diffraction, 2025)
Numerical absorption correction based on gaussian integration over
a multifaceted crystal model
Empirical absorption correction using spherical harmonics,
implemented in SCALE3 ABSPACK scaling algorithm.
;
_exptl_crystal_colour 'clear light red'
_exptl_crystal_colour_lustre clear
_exptl_crystal_colour_modifier light
_exptl_crystal_colour_primary red
_exptl_crystal_density_diffrn 1.503
_exptl_crystal_description plate
_exptl_crystal_F_000 628
_exptl_crystal_recrystallization_method 'Re-crystallisation from solvent: hexane/acetone'
_exptl_crystal_size_max 0.26
_exptl_crystal_size_mid 0.12
_exptl_crystal_size_min 0.06
_refine_diff_density_max 0.309
_refine_diff_density_min -0.242
_refine_diff_density_rms 0.049
_refine_ls_abs_structure_details
;
 Flack x determined using 2285 quotients [(I+)-(I-)]/[(I+)+(I-)]
 (Parsons, Flack and Wagner, Acta Cryst. B69 (2013) 249-259).
;
_refine_ls_abs_structure_Flack -0.012(3)
_refine_ls_extinction_method none
_refine_ls_goodness_of_fit_ref 1.055
_refine_ls_hydrogen_treatment constr
_refine_ls_matrix_type full
_refine_ls_number_parameters 364
_refine_ls_number_reflns 5468
_refine_ls_number_restraints 1
_refine_ls_restrained_S_all 1.055
_refine_ls_R_factor_all 0.0304
_refine_ls_R_factor_gt 0.0291
_refine_ls_shift/su_max 0.000
_refine_ls_shift/su_mean 0.000
_refine_ls_structure_factor_coef Fsqd
_refine_ls_weighting_details 'w=1/[\s^2^(Fo^2^)+(0.0281P)^2^+0.7615P] where P=(Fo^2^+2Fc^2^)/3'
_refine_ls_weighting_scheme calc
_refine_ls_wR_factor_gt 0.0709
_refine_ls_wR_factor_ref 0.0715
_reflns_Friedel_coverage 0.860
_reflns_Friedel_fraction_full 1.000
_reflns_Friedel_fraction_max 0.904
_reflns_number_gt 5295
_reflns_number_total 5468
_reflns_threshold_expression 'I > 2\s(I)'
_cod_data_source_file d6cc00435k2.cif
_cod_data_source_block fc-5c-meso_autored
_cod_depositor_comments 'Adding full bibliography for 7135696--7135704.cif.'
_cod_database_code 7135696
_shelx_shelxl_version_number 2018/3
_chemical_oxdiff_formula C35H29Fe2NO2
_shelx_space_group_comment
;
The symmetry employed for this shelxl refinement is uniquely defined
by the following loop, which should always be used as a source of
symmetry information in preference to the above space-group names.
They are only intended as comments.
;
_shelx_estimated_absorpt_t_max 0.616
_shelx_estimated_absorpt_t_min 0.205
_diffrn_oxdiff_digest_od_ed
;

;
_diffrn_oxdiff_measurement_exp_name Fc-5c-meso.par
_olex2_refinement_description
;
1. Fixed Uiso
 At 1.2 times of:
  All C(H) groups
 At 1.5 times of:
  All C(H,H,H) groups
2.a Aromatic/amide H refined with riding coordinates:
 C009(H009), C00C(H00C), C00E(H00E), C00F(H00F), C00G(H00G), C00J(H00J),
 C00K(H00K), C00O(H00O), C00Q(H00Q), C00R(H00R), C00S(H00S), C00U(H00U),
 C00V(H00V), C00W(H00W), C00Z(H00Z), C010(H010), C011(H011), C012(H012),
 C013(H013), C014(H014)
2.b Idealised Me refined as rotating group:
 C00P(H00A,H00B,H00D), C00X(H00H,H00I,H00L), C00Y(H00M,H00N,H00P)
;
_olex2_submission_special_instructions 'No special instructions were received'
_oxdiff_exptl_absorpt_empirical_details
;
Empirical correction (ABSPACK) includes:
- Absorption correction using spherical harmonics
- Frame scaling
;
_oxdiff_exptl_absorpt_empirical_full_max 1.283
_oxdiff_exptl_absorpt_empirical_full_min 0.812

loop_
_space_group_symop_operation_xyz
'x, y, z'
'-x, y+1/2, -z'

loop_
_atom_site_label
_atom_site_type_symbol
_atom_site_fract_x
_atom_site_fract_y
_atom_site_fract_z
_atom_site_U_iso_or_equiv
_atom_site_adp_type
_atom_site_occupancy
_atom_site_site_symmetry_order
_atom_site_calc_flag
_atom_site_refinement_flags_posn
_atom_site_refinement_flags_adp
_atom_site_refinement_flags_occupancy
_atom_site_disorder_assembly
_atom_site_disorder_group
Fe01 Fe 0.96108(7) 0.12680(4) 0.43180(4) 0.01806(12) Uani 1 1 d . . . . .
Fe02 Fe 0.95215(7) 0.20574(4) 0.08951(4) 0.01870(13) Uani 1 1 d . . . . .
O003 O 0.4242(4) 0.8859(2) 0.1881(2) 0.0343(6) Uani 1 1 d . . . . .
N004 N 0.5152(4) 0.4111(2) 0.3714(2) 0.0209(6) Uani 1 1 d . . . . .
O005 O 0.1412(4) 0.8565(2) 0.2363(2) 0.0353(7) Uani 1 1 d . . . . .
C006 C 0.3512(5) 0.7266(3) 0.2277(3) 0.0229(7) Uani 1 1 d . . . . .
C007 C 0.5171(4) 0.4342(3) 0.2716(3) 0.0191(7) Uani 1 1 d . . . . .
C008 C 0.8041(4) 0.1252(3) 0.1920(2) 0.0183(6) Uani 1 1 d . . . . .
C009 C 0.8514(5) 0.0126(3) 0.3496(3) 0.0217(7) Uani 1 1 d . . . . .
H009 H 0.918473 -0.039000 0.322508 0.026 Uiso 1 1 calc R U . . .
C00A C 0.7082(4) 0.1612(3) 0.3669(2) 0.0170(6) Uani 1 1 d . . . . .
C00B C 0.5750(4) 0.3246(2) 0.4019(2) 0.0184(7) Uani 1 1 d . . . . .
C00C C 0.6923(4) 0.1075(3) 0.4602(3) 0.0201(7) Uani 1 1 d . . . . .
H00C H 0.634585 0.128965 0.519262 0.024 Uiso 1 1 calc R U . . .
C00D C 0.7033(4) 0.2081(3) 0.1559(2) 0.0181(6) Uani 1 1 d . . . . .
C00E C 0.7783(5) 0.0165(3) 0.4484(3) 0.0224(7) Uani 1 1 d . . . . .
H00E H 0.785803 -0.033314 0.497981 0.027 Uiso 1 1 calc R U . . .
C00F C 0.5293(5) 0.6994(3) 0.2091(3) 0.0242(7) Uani 1 1 d . . . . .
H00F H 0.614957 0.746013 0.189183 0.029 Uiso 1 1 calc R U . . .
C00G C 0.8506(5) 0.0684(3) 0.1065(3) 0.0219(7) Uani 1 1 d . . . . .
H00G H 0.921372 0.011241 0.108776 0.026 Uiso 1 1 calc R U . . .
C00H C 0.6384(4) 0.2806(3) 0.2276(2) 0.0174(6) Uani 1 1 d . . . . .
C00I C 0.6410(4) 0.2556(2) 0.3337(2) 0.0168(6) Uani 1 1 d . . . . .
C00J C 0.7720(5) 0.1127(3) 0.0174(3) 0.0227(7) Uani 1 1 d . . . . .
H00J H 0.777608 0.088802 -0.050199 0.027 Uiso 1 1 calc R U . . .
C00K C 0.2796(5) 0.5630(3) 0.2694(3) 0.0234(7) Uani 1 1 d . . . . .
H00K H 0.194419 0.516831 0.290838 0.028 Uiso 1 1 calc R U . . .
C00L C 0.5736(4) 0.3717(2) 0.1966(3) 0.0187(6) Uani 1 1 d . . . . .
C00M C 0.8049(4) 0.1008(2) 0.2991(2) 0.0178(6) Uani 1 1 d . . . . .
C00N C 0.2922(5) 0.8284(3) 0.2186(3) 0.0256(8) Uani 1 1 d . . . . .
C00O C 0.2274(5) 0.6579(3) 0.2566(3) 0.0240(7) Uani 1 1 d . . . . .
H00O H 0.105671 0.676201 0.267849 0.029 Uiso 1 1 calc R U . . .
C00P C 0.5574(5) 0.4022(3) 0.0857(3) 0.0214(7) Uani 1 1 d . . . . .
H00A H 0.460747 0.365061 0.050004 0.032 Uiso 1 1 calc R U . . .
H00B H 0.672963 0.390441 0.053938 0.032 Uiso 1 1 calc R U . . .
H00D H 0.527923 0.470868 0.081581 0.032 Uiso 1 1 calc R U . . .
C00Q C 1.2272(5) 0.2146(3) 0.1229(3) 0.0325(9) Uani 1 1 d . . . . .
H00Q H 1.297075 0.170852 0.164311 0.039 Uiso 1 1 calc R U . . .
C00R C 0.6838(4) 0.1987(3) 0.0459(2) 0.0201(6) Uani 1 1 d . . . . .
H00R H 0.622485 0.242509 0.000615 0.024 Uiso 1 1 calc R U . . .
C00S C 1.1423(5) 0.2970(3) 0.1580(3) 0.0335(9) Uani 1 1 d . . . . .
H00S H 1.143954 0.318354 0.226735 0.040 Uiso 1 1 calc R U . . .
C00T C 0.4568(5) 0.5348(3) 0.2509(2) 0.0207(7) Uani 1 1 d . . . . .
C00U C 0.5798(5) 0.6040(3) 0.2200(3) 0.0231(7) Uani 1 1 d . . . . .
H00U H 0.700270 0.585322 0.206308 0.028 Uiso 1 1 calc R U . . .
C00V C 1.2147(5) 0.1710(3) 0.3967(3) 0.0338(9) Uani 1 1 d . . . . .
H00V H 1.261488 0.170723 0.330524 0.041 Uiso 1 1 calc R U . . .
C00W C 1.1183(5) 0.2479(3) 0.4411(3) 0.0309(9) Uani 1 1 d . . . . .
H00W H 1.089116 0.307966 0.409885 0.037 Uiso 1 1 calc R U . . .
C00X C 0.3813(6) 0.9870(3) 0.1816(4) 0.0401(10) Uani 1 1 d . . . . .
H00H H 0.275722 0.996509 0.134257 0.060 Uiso 1 1 calc R U . . .
H00I H 0.485664 1.022234 0.156933 0.060 Uiso 1 1 calc R U . . .
H00L H 0.353213 1.010998 0.249286 0.060 Uiso 1 1 calc R U . . .
C00Y C 0.5718(5) 0.3091(3) 0.5155(3) 0.0231(7) Uani 1 1 d . . . . .
H00M H 0.543692 0.369952 0.548995 0.035 Uiso 1 1 calc R U . . .
H00N H 0.691000 0.285955 0.541471 0.035 Uiso 1 1 calc R U . . .
H00P H 0.478675 0.261333 0.529977 0.035 Uiso 1 1 calc R U . . .
C00Z C 1.2287(5) 0.0954(3) 0.4684(4) 0.0358(10) Uani 1 1 d . . . . .
H00Z H 1.287089 0.035348 0.459040 0.043 Uiso 1 1 calc R U . . .
C010 C 1.0734(5) 0.2185(3) 0.5406(3) 0.0325(9) Uani 1 1 d . . . . .
H010 H 1.009591 0.255690 0.587993 0.039 Uiso 1 1 calc R U . . .
C011 C 1.1405(5) 0.1246(4) 0.5564(3) 0.0339(8) Uani 1 1 d . . . . .
H011 H 1.128439 0.087170 0.616257 0.041 Uiso 1 1 calc R U . . .
C012 C 1.0545(6) 0.3425(3) 0.0748(5) 0.0452(12) Uani 1 1 d . . . . .
H012 H 0.986856 0.400603 0.076782 0.054 Uiso 1 1 calc R U . . .
C013 C 1.0844(6) 0.2861(5) -0.0141(4) 0.0542(15) Uani 1 1 d . . . . .
H013 H 1.039561 0.299509 -0.081759 0.065 Uiso 1 1 calc R U . . .
C014 C 1.1938(5) 0.2064(4) 0.0178(3) 0.0409(10) Uani 1 1 d . . . . .
H014 H 1.236338 0.156671 -0.024622 0.049 Uiso 1 1 calc R U . . .

loop_
_atom_site_aniso_label
_atom_site_aniso_U_11
_atom_site_aniso_U_22
_atom_site_aniso_U_33
_atom_site_aniso_U_23
_atom_site_aniso_U_13
_atom_site_aniso_U_12
Fe01 0.0143(2) 0.0220(3) 0.0178(2) 0.0015(2) 0.00038(17) 0.0008(2)
Fe02 0.0165(2) 0.0217(3) 0.0182(2) 0.0006(2) 0.00475(18) -0.0014(2)
O003 0.0339(15) 0.0224(14) 0.0466(17) 0.0029(12) 0.0020(13) 0.0022(11)
N004 0.0224(14) 0.0234(15) 0.0169(13) -0.0006(11) 0.0011(11) 0.0027(11)
O005 0.0385(16) 0.0274(14) 0.0409(16) -0.0012(12) 0.0100(13) 0.0114(12)
C006 0.0274(18) 0.0264(19) 0.0149(15) -0.0020(13) 0.0019(13) 0.0026(14)
C007 0.0160(15) 0.0234(17) 0.0181(16) 0.0026(13) 0.0019(12) 0.0008(12)
C008 0.0156(14) 0.0199(15) 0.0197(15) -0.0010(14) 0.0042(11) -0.0038(13)
C009 0.0215(16) 0.0195(16) 0.0243(17) -0.0002(13) 0.0022(13) -0.0011(13)
C00A 0.0116(14) 0.0227(16) 0.0164(15) 0.0011(12) -0.0015(11) -0.0006(12)
C00B 0.0163(15) 0.0214(17) 0.0174(16) 0.0001(12) 0.0001(12) 0.0014(12)
C00C 0.0170(15) 0.0246(18) 0.0188(15) 0.0030(13) 0.0014(12) 0.0001(13)
C00D 0.0146(13) 0.0229(15) 0.0170(14) -0.0011(14) 0.0026(11) -0.0023(13)
C00E 0.0227(17) 0.0204(17) 0.0242(18) 0.0072(13) 0.0023(13) -0.0006(13)
C00F 0.0246(16) 0.0255(18) 0.0225(16) 0.0009(15) 0.0010(12) 0.0011(15)
C00G 0.0247(17) 0.0196(16) 0.0218(17) -0.0022(13) 0.0052(13) -0.0018(13)
C00H 0.0113(14) 0.0242(16) 0.0165(15) -0.0007(13) -0.0005(11) -0.0026(12)
C00I 0.0118(14) 0.0211(16) 0.0174(15) 0.0008(12) -0.0010(11) -0.0019(11)
C00J 0.0264(17) 0.0234(18) 0.0187(15) -0.0052(14) 0.0049(12) -0.0040(14)
C00K 0.0253(18) 0.0271(18) 0.0182(16) 0.0019(13) 0.0045(13) 0.0006(14)
C00L 0.0170(15) 0.0218(17) 0.0171(15) 0.0030(13) -0.0008(12) -0.0009(12)
C00M 0.0134(14) 0.0215(17) 0.0183(15) -0.0013(12) -0.0006(11) -0.0011(11)
C00N 0.033(2) 0.0259(19) 0.0183(17) -0.0039(14) 0.0008(14) 0.0057(15)
C00O 0.0242(17) 0.0287(19) 0.0193(16) -0.0021(14) 0.0031(13) 0.0069(14)
C00P 0.0223(17) 0.0255(18) 0.0165(16) 0.0036(13) 0.0000(12) 0.0035(13)
C00Q 0.0215(17) 0.033(2) 0.043(2) 0.0100(19) 0.0017(15) -0.0063(16)
C00R 0.0198(15) 0.0236(17) 0.0169(15) -0.0011(14) 0.0006(11) -0.0050(14)
C00S 0.028(2) 0.034(2) 0.040(2) -0.0091(18) 0.0096(16) -0.0152(16)
C00T 0.0246(17) 0.0237(18) 0.0136(15) -0.0013(13) 0.0002(12) 0.0043(14)
C00U 0.0215(16) 0.0250(18) 0.0231(17) 0.0018(13) 0.0032(13) 0.0034(13)
C00V 0.0184(17) 0.057(3) 0.0261(19) -0.0014(17) 0.0045(14) -0.0106(17)
C00W 0.0227(18) 0.0284(19) 0.040(2) 0.0044(16) -0.0104(16) -0.0111(15)
C00X 0.044(2) 0.022(2) 0.054(3) -0.0011(18) 0.001(2) 0.0004(17)
C00Y 0.0257(17) 0.0269(18) 0.0167(16) 0.0024(13) 0.0019(13) 0.0048(14)
C00Z 0.0175(17) 0.042(2) 0.047(3) -0.0039(19) -0.0061(16) 0.0050(15)
C010 0.0221(17) 0.045(2) 0.0299(19) -0.0136(18) -0.0012(14) -0.0055(16)
C011 0.0225(17) 0.054(2) 0.0239(17) 0.0082(19) -0.0085(13) -0.0034(19)
C012 0.022(2) 0.025(2) 0.089(4) 0.012(2) 0.007(2) -0.0054(16)
C013 0.033(2) 0.096(4) 0.032(2) 0.035(3) -0.0081(18) -0.036(3)
C014 0.0272(19) 0.053(3) 0.044(2) -0.016(2) 0.0196(17) -0.010(2)

loop_
_atom_type_symbol
_atom_type_description
_atom_type_scat_dispersion_real
_atom_type_scat_dispersion_imag
_atom_type_scat_source
C C 0.0181 0.0091 'International Tables Vol C Tables 4.2.6.8 and 6.1.1.4'
H H 0.0000 0.0000 'International Tables Vol C Tables 4.2.6.8 and 6.1.1.4'
Fe Fe -1.1336 3.1974 'International Tables Vol C Tables 4.2.6.8 and 6.1.1.4'
N N 0.0311 0.0180 'International Tables Vol C Tables 4.2.6.8 and 6.1.1.4'
O O 0.0492 0.0322 'International Tables Vol C Tables 4.2.6.8 and 6.1.1.4'

loop_
_exptl_crystal_face_index_h
_exptl_crystal_face_index_k
_exptl_crystal_face_index_l
_exptl_crystal_face_perp_dist
-1 9 -1 0.0429
5 0 -1 0.1387
1 1 8 0.0738
-4 1 6 0.1017
0 7 5 0.0592
0 8 -4 0.0228
-3 -5 4 0.1049
-1 3 -8 0.0286
-3 3 -6 0.0469
-1 -7 -5 0.0306
0 -7 5 0.0304

loop_
_geom_angle_atom_site_label_1
_geom_angle_atom_site_label_2
_geom_angle_atom_site_label_3
_geom_angle
_geom_angle_site_symmetry_1
_geom_angle_site_symmetry_3
_geom_angle_publ_flag
C009 Fe01 C00A 68.94(14) . . ?
C009 Fe01 C00M 40.38(13) . . ?
C00A Fe01 C00M 40.70(13) . . ?
C00C Fe01 C009 68.75(14) . . ?
C00C Fe01 C00A 41.10(13) . . ?
C00C Fe01 C00E 40.64(14) . . ?
C00C Fe01 C00M 68.23(13) . . ?
C00C Fe01 C00Z 148.67(16) . . ?
C00C Fe01 C010 108.27(14) . . ?
C00C Fe01 C011 116.26(14) . . ?
C00E Fe01 C009 40.60(14) . . ?
C00E Fe01 C00A 68.64(14) . . ?
C00E Fe01 C00M 67.67(13) . . ?
C00V Fe01 C009 116.95(16) . . ?
C00V Fe01 C00A 130.82(16) . . ?
C00V Fe01 C00C 169.54(17) . . ?
C00V Fe01 C00E 149.16(17) . . ?
C00V Fe01 C00M 109.84(15) . . ?
C00V Fe01 C00W 40.80(18) . . ?
C00V Fe01 C00Z 40.35(18) . . ?
C00V Fe01 C010 68.21(16) . . ?
C00V Fe01 C011 67.91(16) . . ?
C00W Fe01 C009 150.66(16) . . ?
C00W Fe01 C00A 109.27(15) . . ?
C00W Fe01 C00C 130.26(16) . . ?
C00W Fe01 C00E 168.15(16) . . ?
C00W Fe01 C00M 118.92(15) . . ?
C00W Fe01 C00Z 68.10(17) . . ?
C00W Fe01 C010 40.60(17) . . ?
C00W Fe01 C011 67.92(18) . . ?
C00Z Fe01 C009 107.78(16) . . ?
C00Z Fe01 C00A 169.02(16) . . ?
C00Z Fe01 C00E 116.21(16) . . ?
C00Z Fe01 C00M 130.28(16) . . ?
C00Z Fe01 C010 67.73(17) . . ?
C010 Fe01 C009 166.96(16) . . ?
C010 Fe01 C00A 117.77(15) . . ?
C010 Fe01 C00E 129.10(16) . . ?
C010 Fe01 C00M 151.59(16) . . ?
C011 Fe01 C009 128.77(18) . . ?
C011 Fe01 C00A 149.80(15) . . ?
C011 Fe01 C00E 107.64(16) . . ?
C011 Fe01 C00M 167.67(17) . . ?
C011 Fe01 C00Z 40.28(17) . . ?
C011 Fe01 C010 40.07(19) . . ?
C00D Fe02 C008 40.42(14) . . ?
C00G Fe02 C008 40.09(13) . . ?
C00G Fe02 C00D 68.69(14) . . ?
C00J Fe02 C008 67.31(13) . . ?
C00J Fe02 C00D 68.80(13) . . ?
C00J Fe02 C00G 40.34(14) . . ?
C00J Fe02 C00Q 138.14(17) . . ?
C00J Fe02 C00S 177.41(16) . . ?
C00J Fe02 C012 140.44(19) . . ?
C00J Fe02 C014 110.26(16) . . ?
C00Q Fe02 C008 115.67(14) . . ?
C00Q Fe02 C00D 142.52(15) . . ?
C00Q Fe02 C00G 112.98(16) . . ?
C00Q Fe02 C00S 39.56(17) . . ?
C00Q Fe02 C012 66.60(18) . . ?
C00R Fe02 C008 68.04(13) . . ?
C00R Fe02 C00D 41.43(12) . . ?
C00R Fe02 C00G 68.52(15) . . ?
C00R Fe02 C00J 40.67(14) . . ?
C00R Fe02 C00Q 175.92(15) . . ?
C00R Fe02 C00S 141.48(17) . . ?
C00R Fe02 C012 111.95(17) . . ?
C00R Fe02 C013 109.10(16) . . ?
C00R Fe02 C014 136.33(16) . . ?
C00S Fe02 C008 114.36(15) . . ?
C00S Fe02 C00D 113.78(15) . . ?
C00S Fe02 C00G 139.72(17) . . ?
C012 Fe02 C008 139.30(19) . . ?
C012 Fe02 C00D 111.15(17) . . ?
C012 Fe02 C00G 179.2(2) . . ?
C012 Fe02 C00S 39.52(19) . . ?
C013 Fe02 C008 177.11(17) . . ?
C013 Fe02 C00D 137.1(2) . . ?
C013 Fe02 C00G 139.8(2) . . ?
C013 Fe02 C00J 110.85(18) . . ?
C013 Fe02 C00Q 67.20(17) . . ?
C013 Fe02 C00S 67.55(18) . . ?
C013 Fe02 C012 40.9(2) . . ?
C013 Fe02 C014 40.6(2) . . ?
C014 Fe02 C008 141.79(19) . . ?
C014 Fe02 C00D 177.39(19) . . ?
C014 Fe02 C00G 112.30(18) . . ?
C014 Fe02 C00Q 39.68(17) . . ?
C014 Fe02 C00S 67.17(17) . . ?
C014 Fe02 C012 67.9(2) . . ?
C00N O003 C00X 116.2(3) . . ?
C00B N004 C007 119.2(3) . . ?
C00F C006 C00N 121.2(3) . . ?
C00O C006 C00F 119.8(3) . . ?
C00O C006 C00N 119.1(3) . . ?
N004 C007 C00L 123.7(3) . . ?
N004 C007 C00T 112.6(3) . . ?
C00L C007 C00T 123.7(3) . . ?
C00D C008 Fe02 68.73(17) . . ?
C00D C008 C00M 119.0(3) . . ?
C00G C008 Fe02 68.84(18) . . ?
C00G C008 C00D 109.0(3) . . ?
C00G C008 C00M 130.1(3) . . ?
C00M C008 Fe02 140.5(2) . . ?
C00E C009 Fe01 69.6(2) . . ?
C00M C009 Fe01 70.16(19) . . ?
C00M C009 C00E 107.3(3) . . ?
C00C C00A Fe01 68.86(18) . . ?
C00C C00A C00I 132.6(3) . . ?
C00I C00A Fe01 128.0(2) . . ?
C00M C00A Fe01 69.86(18) . . ?
C00M C00A C00C 106.6(3) . . ?
C00M C00A C00I 120.7(3) . . ?
N004 C00B C00I 122.6(3) . . ?
N004 C00B C00Y 113.9(3) . . ?
C00I C00B C00Y 123.4(3) . . ?
C00A C00C Fe01 70.04(18) . . ?
C00E C00C Fe01 70.04(19) . . ?
C00E C00C C00A 108.2(3) . . ?
C008 C00D Fe02 70.86(17) . . ?
C008 C00D C00H 121.1(3) . . ?
C008 C00D C00R 106.2(3) . . ?
C00H C00D Fe02 127.0(2) . . ?
C00R C00D Fe02 67.97(17) . . ?
C00R C00D C00H 132.7(3) . . ?
C009 C00E Fe01 69.8(2) . . ?
C00C C00E Fe01 69.32(19) . . ?
C00C C00E C009 108.7(3) . . ?
C00U C00F C006 119.4(3) . . ?
C008 C00G Fe02 71.06(19) . . ?
C00J C00G Fe02 69.2(2) . . ?
C00J C00G C008 107.7(3) . . ?
C00I C00H C00D 117.7(3) . . ?
C00L C00H C00D 123.1(3) . . ?
C00L C00H C00I 119.2(3) . . ?
C00B C00I C00A 122.8(3) . . ?
C00B C00I C00H 117.5(3) . . ?
C00H C00I C00A 119.7(3) . . ?
C00G C00J Fe02 70.4(2) . . ?
C00R C00J Fe02 68.97(19) . . ?
C00R C00J C00G 108.8(3) . . ?
C00O C00K C00T 120.3(3) . . ?
C007 C00L C00H 117.8(3) . . ?
C007 C00L C00P 119.5(3) . . ?
C00H C00L C00P 122.7(3) . . ?
C008 C00M Fe01 138.8(2) . . ?
C009 C00M Fe01 69.47(19) . . ?
C009 C00M C008 130.0(3) . . ?
C009 C00M C00A 109.3(3) . . ?
C00A C00M Fe01 69.44(18) . . ?
C00A C00M C008 119.1(3) . . ?
O003 C00N C006 112.4(3) . . ?
O005 C00N O003 123.5(4) . . ?
O005 C00N C006 124.0(4) . . ?
C00K C00O C006 120.5(3) . . ?
C00S C00Q Fe02 70.5(2) . . ?
C00S C00Q C014 109.5(4) . . ?
C014 C00Q Fe02 70.1(2) . . ?
C00D C00R Fe02 70.60(17) . . ?
C00J C00R Fe02 70.36(19) . . ?
C00J C00R C00D 108.3(3) . . ?
C00Q C00S Fe02 69.9(2) . . ?
C012 C00S Fe02 70.1(2) . . ?
C012 C00S C00Q 108.3(4) . . ?
C00K C00T C007 120.4(3) . . ?
C00K C00T C00U 118.8(3) . . ?
C00U C00T C007 120.6(3) . . ?
C00F C00U C00T 121.1(3) . . ?
C00W C00V Fe01 69.7(2) . . ?
C00Z C00V Fe01 70.3(2) . . ?
C00Z C00V C00W 107.9(4) . . ?
C00V C00W Fe01 69.5(2) . . ?
C010 C00W Fe01 70.2(2) . . ?
C010 C00W C00V 107.6(4) . . ?
C00V C00Z Fe01 69.4(2) . . ?
C00V C00Z C011 108.0(4) . . ?
C011 C00Z Fe01 69.9(2) . . ?
C00W C010 Fe01 69.2(2) . . ?
C011 C010 Fe01 69.7(2) . . ?
C011 C010 C00W 107.8(3) . . ?
C00Z C011 Fe01 69.9(2) . . ?
C010 C011 Fe01 70.2(2) . . ?
C010 C011 C00Z 108.6(4) . . ?
C00S C012 Fe02 70.4(2) . . ?
C00S C012 C013 107.8(4) . . ?
C013 C012 Fe02 69.0(3) . . ?
C012 C013 Fe02 70.1(2) . . ?
C014 C013 Fe02 70.1(2) . . ?
C014 C013 C012 107.1(4) . . ?
C00Q C014 Fe02 70.2(2) . . ?
C00Q C014 C013 107.3(4) . . ?
C013 C014 Fe02 69.3(2) . . ?

loop_
_geom_bond_atom_site_label_1
_geom_bond_atom_site_label_2
_geom_bond_distance
_geom_bond_site_symmetry_2
_geom_bond_publ_flag
Fe01 C009 2.062(4) . ?
Fe01 C00A 2.066(3) . ?
Fe01 C00C 2.050(3) . ?
Fe01 C00E 2.059(4) . ?
Fe01 C00M 2.071(3) . ?
Fe01 C00V 2.040(4) . ?
Fe01 C00W 2.044(4) . ?
Fe01 C00Z 2.052(4) . ?
Fe01 C010 2.058(4) . ?
Fe01 C011 2.052(3) . ?
Fe02 C008 2.096(3) . ?
Fe02 C00D 2.068(3) . ?
Fe02 C00G 2.067(4) . ?
Fe02 C00J 2.051(3) . ?
Fe02 C00Q 2.055(4) . ?
Fe02 C00R 2.032(3) . ?
Fe02 C00S 2.062(4) . ?
Fe02 C012 2.058(4) . ?
Fe02 C013 2.044(4) . ?
Fe02 C014 2.054(4) . ?
O003 C00N 1.335(5) . ?
O003 C00X 1.443(5) . ?
N004 C007 1.349(4) . ?
N004 C00B 1.335(5) . ?
O005 C00N 1.212(5) . ?
C006 C00F 1.398(5) . ?
C006 C00N 1.484(5) . ?
C006 C00O 1.386(5) . ?
C007 C00L 1.392(5) . ?
C007 C00T 1.488(5) . ?
C008 C00D 1.439(5) . ?
C008 C00G 1.427(5) . ?
C008 C00M 1.447(4) . ?
C009 C00E 1.430(5) . ?
C009 C00M 1.426(5) . ?
C00A C00C 1.445(5) . ?
C00A C00I 1.461(5) . ?
C00A C00M 1.439(5) . ?
C00B C00I 1.415(5) . ?
C00B C00Y 1.508(5) . ?
C00C C00E 1.427(5) . ?
C00D C00H 1.474(5) . ?
C00D C00R 1.451(4) . ?
C00F C00U 1.383(5) . ?
C00G C00J 1.420(5) . ?
C00H C00I 1.434(4) . ?
C00H C00L 1.407(5) . ?
C00J C00R 1.419(5) . ?
C00K C00O 1.382(5) . ?
C00K C00T 1.395(5) . ?
C00L C00P 1.515(5) . ?
C00Q C00S 1.393(6) . ?
C00Q C014 1.395(6) . ?
C00S C012 1.393(7) . ?
C00T C00U 1.396(5) . ?
C00V C00W 1.424(6) . ?
C00V C00Z 1.412(6) . ?
C00W C010 1.423(6) . ?
C00Z C011 1.413(6) . ?
C010 C011 1.408(7) . ?
C012 C013 1.432(8) . ?
C013 C014 1.422(8) . ?

loop_
_exptl_oxdiff_crystal_face_indexfrac_h
_exptl_oxdiff_crystal_face_indexfrac_k
_exptl_oxdiff_crystal_face_indexfrac_l
_exptl_oxdiff_crystal_face_x
_exptl_oxdiff_crystal_face_y
_exptl_oxdiff_crystal_face_z
-0.9803 8.7682 -0.9253 -0.2265 -0.9463 0.2306
4.7625 -0.3005 -1.1609 -0.0235 0.0008 -0.9997
1.4684 1.2102 7.8825 -0.9540 0.2263 -0.1968
-3.7274 0.9738 5.5807 -0.5183 0.1275 0.8456
-0.0526 7.4953 4.7308 -0.8188 -0.5643 0.1056
-0.0996 8.0862 -3.7719 0.0802 -0.9967 0.0092
-3.4578 -5.1833 3.5777 -0.0575 0.6743 0.7362
-0.7698 3.3558 -7.7121 0.7243 -0.6854 0.0756
-2.8846 3.0379 -5.8993 0.6126 -0.5826 0.5340
-1.1110 -6.8215 -5.0983 0.8705 0.4739 0.1330
0.1258 -7.0725 5.2753 -0.2856 0.9583 0.0093
